data_4074369
loop_
_publ_author_name
'Lee, Alison V.'
'Schafer, Laurel L.'

_publ_section_title
;
 Group 4 Bis(pyrimidinoxide) Complexes. Investigations of Electronic
 Effects in Catalytic Hydroamination
;
_journal_issue 22
_journal_name_full Organometallics
_journal_page_first 5249
_journal_paper_doi 10.1021/om060587b
_journal_volume 25
_journal_year 2006
_chemical_formula_moiety 'C56 H96 N10 O5 Zr2'
_chemical_formula_sum 'C56 H96 N10 O5 Zr2'
_chemical_formula_weight 1171.87
_chemical_name_systematic
;
 ?
;
_space_group_IT_number 14
_symmetry_cell_setting monoclinic
_symmetry_space_group_name_Hall '-P 2yn'
_symmetry_space_group_name_H-M 'P 1 21/n 1'
_atom_sites_solution_hydrogens geom
_atom_sites_solution_primary direct
_atom_sites_solution_secondary difmap
_audit_creation_method SHELXL-97
_cell_angle_alpha 90.00
_cell_angle_beta 90.235(2)
_cell_angle_gamma 90.00
_cell_formula_units_Z 4
_cell_length_a 15.3557(9)
_cell_length_b 17.0718(10)
_cell_length_c 27.0530(13)
_cell_measurement_reflns_used 34719
_cell_measurement_temperature 293(2)
_cell_measurement_theta_max 20.4925
_cell_measurement_theta_min 2.331
_cell_volume 7091.9(7)
_computing_cell_refinement APEX-2
_computing_data_collection APEX-2
_computing_data_reduction APEX-2
_computing_molecular_graphics 'ORTEP-3 (Farrugia, 1997)'
_computing_publication_material 'PLATON (Spek, 1990)'
_computing_structure_refinement 'SHELXL-97 (Sheldrick, 1997)'
_computing_structure_solution SIR-92
_diffrn_ambient_temperature 173(2)
_diffrn_measured_fraction_theta_full 0.997
_diffrn_measured_fraction_theta_max 0.997
_diffrn_radiation_monochromator graphite
_diffrn_radiation_source 'fine-focus sealed tube'
_diffrn_radiation_type MoK\a
_diffrn_radiation_wavelength 0.71073
_diffrn_reflns_av_R_equivalents 0.0928
_diffrn_reflns_av_sigmaI/netI 0.0527
_diffrn_reflns_limit_h_max 16
_diffrn_reflns_limit_h_min -16
_diffrn_reflns_limit_k_max 18
_diffrn_reflns_limit_k_min -18
_diffrn_reflns_limit_l_max 29
_diffrn_reflns_limit_l_min -29
_diffrn_reflns_number 97415
_diffrn_reflns_theta_full 23.08
_diffrn_reflns_theta_max 23.08
_diffrn_reflns_theta_min 1.41
_exptl_absorpt_coefficient_mu 0.339
_exptl_absorpt_correction_T_max 1.00
_exptl_absorpt_correction_T_min 0.8314
_exptl_absorpt_correction_type none
_exptl_crystal_colour Colorless
_exptl_crystal_density_diffrn 1.098
_exptl_crystal_density_meas ?
_exptl_crystal_density_method 'not measured'
_exptl_crystal_description Needle
_exptl_crystal_F_000 2488
_exptl_crystal_size_max 0.20
_exptl_crystal_size_mid 0.20
_exptl_crystal_size_min 0.15
_platon_squeeze_details
;
;
_refine_diff_density_max 3.756
_refine_diff_density_min -0.522
_refine_diff_density_rms 0.206
_refine_ls_extinction_method none
_refine_ls_goodness_of_fit_ref 1.134
_refine_ls_hydrogen_treatment mixed
_refine_ls_matrix_type full
_refine_ls_number_parameters 658
_refine_ls_number_reflns 9924
_refine_ls_number_restraints 0
_refine_ls_restrained_S_all 1.134
_refine_ls_R_factor_all 0.1038
_refine_ls_R_factor_gt 0.0851
_refine_ls_shift/su_max 0.001
_refine_ls_shift/su_mean 0.000
_refine_ls_structure_factor_coef Fsqd
_refine_ls_weighting_details 'calc w=1/[\s^2^(Fo^2^)+(0.1451P)^2^+53.8792P] where P=(Fo^2^+2Fc^2^)/3'
_refine_ls_weighting_scheme calc
_refine_ls_wR_factor_gt 0.2660
_refine_ls_wR_factor_ref 0.2791
_reflns_number_gt 7777
_reflns_number_total 9924
_reflns_threshold_expression >2sigma(I)
_cod_data_source_file om060587bsi20060630_064613.cif
_cod_data_source_block ls085_0m
_cod_depositor_comments
;
The following automatic conversions were performed:

'_symmetry_cell_setting' value 'Monoclinic' changed to 'monoclinic'
according to /home/saulius/struct/CIF-dictionaries/cif_core.dic
dictionary named 'cif_core.dic' version 2.4.1 from 2010-06-29.

Automatic conversion script
Id: cif_fix_values 1715 2011-07-08 13:25:40Z adriana 

The following automatic conversions were performed:

'_exptl_crystal_density_meas' value 'not measured' was changed to '?'
- the value is perceived as not measured.

Automatic conversion script
Id: cif_fix_values 3008 2015-01-20 13:52:24Z robertas 
;
_cod_original_sg_symbol_H-M P21/n
_cod_database_code 4074369

loop_
_symmetry_equiv_pos_as_xyz
'x, y, z'
'-x+1/2, y+1/2, -z+1/2'
'-x, -y, -z'
'x-1/2, -y-1/2, z-1/2'

loop_
_atom_site_label
_atom_site_type_symbol
_atom_site_fract_x
_atom_site_fract_y
_atom_site_fract_z
_atom_site_U_iso_or_equiv
_atom_site_adp_type
_atom_site_occupancy
_atom_site_symmetry_multiplicity
_atom_site_calc_flag
_atom_site_refinement_flags
Zr1 Zr 0.88845(5) 0.12962(4) 0.82620(3) 0.0231(3) Uani 1 1 d .
Zr2 Zr 1.11565(5) 0.22884(4) 0.82613(3) 0.0233(3) Uani 1 1 d .
O3 O 1.1311(4) 0.3395(3) 0.8431(2) 0.0294(13) Uani 1 1 d .
O2 O 0.8730(4) 0.0209(3) 0.8448(2) 0.0282(13) Uani 1 1 d .
O5 O 1.0016(3) 0.1798(3) 0.8361(2) 0.0281(13) Uani 1 1 d .
O1 O 0.7991(4) 0.1991(3) 0.8535(2) 0.0311(14) Uani 1 1 d .
O4 O 1.2044(4) 0.1601(3) 0.8556(2) 0.0280(13) Uani 1 1 d .
N9 N 1.0642(5) 0.5413(4) 0.8531(3) 0.0326(17) Uani 1 1 d .
N5 N 0.8738(4) 0.1249(4) 0.7524(3) 0.0293(16) Uani 1 1 d .
N4 N 0.9379(5) -0.1815(4) 0.8612(3) 0.0341(18) Uani 1 1 d .
N8 N 1.2165(5) 0.5338(4) 0.8632(3) 0.0330(17) Uani 1 1 d .
N2 N 0.6448(5) 0.1992(5) 0.9543(3) 0.0368(18) Uani 1 1 d .
N7 N 1.3792(5) 0.0280(4) 0.8861(3) 0.0358(18) Uani 1 1 d .
N10 N 1.1291(5) 0.2309(4) 0.7526(3) 0.0314(17) Uani 1 1 d .
N6 N 1.3028(5) 0.0576(4) 0.9592(3) 0.0362(18) Uani 1 1 d .
N3 N 0.7843(5) -0.1731(4) 0.8630(3) 0.0331(17) Uani 1 1 d .
C15 C 0.7875(5) -0.0966(5) 0.8561(3) 0.0264(19) Uani 1 1 d .
N1 N 0.5733(5) 0.2368(5) 0.8804(3) 0.0379(19) Uani 1 1 d .
C30 C 1.0592(6) 0.4640(5) 0.8472(3) 0.029(2) Uani 1 1 d .
C2 C 0.6493(5) 0.2384(5) 0.8564(3) 0.031(2) Uani 1 1 d .
C43 C 1.3290(5) 0.0777(5) 0.8599(3) 0.029(2) Uani 1 1 d .
C19 C 0.6987(6) -0.0531(5) 0.8543(3) 0.032(2) Uani 1 1 d .
C45 C 1.2520(5) 0.1075(5) 0.9345(3) 0.0278(19) Uani 1 1 d .
C14 C 0.8676(5) -0.0582(5) 0.8519(3) 0.0253(19) Uani 1 1 d .
C36 C 0.9634(6) 0.3882(5) 0.7888(3) 0.036(2) Uani 1 1 d .
H36A H 0.9060 0.3672 0.7839 0.054 Uiso 1 1 calc R
H36B H 1.0052 0.3463 0.7882 0.054 Uiso 1 1 calc R
H36C H 0.9762 0.4247 0.7628 0.054 Uiso 1 1 calc R
C20 C 0.6904(6) 0.0028(6) 0.8975(4) 0.041(2) Uani 1 1 d .
H20A H 0.6969 -0.0256 0.9279 0.061 Uiso 1 1 calc R
H20B H 0.6341 0.0273 0.8966 0.061 Uiso 1 1 calc R
H20C H 0.7348 0.0422 0.8954 0.061 Uiso 1 1 calc R
C22 C 0.6238(6) -0.1135(6) 0.8576(4) 0.046(3) Uani 1 1 d .
H22A H 0.6287 -0.1421 0.8880 0.069 Uiso 1 1 calc R
H22B H 0.6273 -0.1491 0.8303 0.069 Uiso 1 1 calc R
H22C H 0.5689 -0.0866 0.8566 0.069 Uiso 1 1 calc R
C6 C 0.6464(6) 0.2693(5) 0.8035(3) 0.035(2) Uani 1 1 d .
C1 C 0.7254(5) 0.2120(5) 0.8801(3) 0.0282(19) Uani 1 1 d .
C53 C 1.1228(6) 0.2070(5) 0.9448(3) 0.034(2) Uani 1 1 d .
H53A H 1.1516 0.2437 0.9236 0.052 Uiso 1 1 calc R
H53B H 1.0912 0.2350 0.9698 0.052 Uiso 1 1 calc R
H53C H 1.0830 0.1758 0.9257 0.052 Uiso 1 1 calc R
C51 C 1.1902(6) 0.1540(5) 0.9694(3) 0.032(2) Uani 1 1 d .
C47 C 1.3542(6) 0.0861(5) 0.8061(3) 0.034(2) Uani 1 1 d .
C44 C 1.3617(6) 0.0183(6) 0.9343(4) 0.038(2) Uani 1 1 d .
C31 C 1.1417(6) 0.5723(5) 0.8615(3) 0.033(2) Uani 1 1 d .
C17 C 0.9435(6) -0.1034(5) 0.8543(3) 0.030(2) Uani 1 1 d .
C4 C 0.7223(6) 0.1996(5) 0.9310(3) 0.033(2) Uani 1 1 d .
C35 C 0.9010(6) 0.4965(6) 0.8365(4) 0.048(3) Uani 1 1 d .
H35A H 0.8440 0.4749 0.8312 0.072 Uiso 1 1 calc R
H35B H 0.9152 0.5312 0.8098 0.072 Uiso 1 1 calc R
H35C H 0.9019 0.5250 0.8671 0.072 Uiso 1 1 calc R
C29 C 1.1354(5) 0.4179(5) 0.8495(3) 0.0269(19) Uani 1 1 d .
C25 C 1.0464(7) -0.0264(6) 0.8004(4) 0.046(3) Uani 1 1 d .
H25A H 1.1046 -0.0063 0.7984 0.069 Uiso 1 1 calc R
H25B H 1.0057 0.0162 0.7986 0.069 Uiso 1 1 calc R
H25C H 1.0361 -0.0617 0.7734 0.069 Uiso 1 1 calc R
C42 C 1.2600(5) 0.1173(5) 0.8830(3) 0.028(2) Uani 1 1 d .
C18 C 0.8550(7) -0.2988(5) 0.8745(4) 0.044(2) Uani 1 1 d .
H18A H 0.7952 -0.3146 0.8771 0.066 Uiso 1 1 calc R
H18B H 0.8852 -0.3114 0.9046 0.066 Uiso 1 1 calc R
H18C H 0.8817 -0.3258 0.8474 0.066 Uiso 1 1 calc R
C32 C 1.2152(6) 0.4565(5) 0.8570(3) 0.031(2) Uani 1 1 d .
C16 C 0.8594(6) -0.2124(5) 0.8658(3) 0.033(2) Uani 1 1 d .
C38 C 1.3034(6) 0.4155(6) 0.8574(4) 0.040(2) Uani 1 1 d .
C23 C 1.0348(6) -0.0701(5) 0.8494(4) 0.036(2) Uani 1 1 d .
C52 C 1.1419(7) 0.0958(6) 1.0030(3) 0.042(2) Uani 1 1 d .
H52A H 1.1833 0.0620 1.0189 0.063 Uiso 1 1 calc R
H52B H 1.1024 0.0650 0.9834 0.063 Uiso 1 1 calc R
H52C H 1.1098 0.1242 1.0275 0.063 Uiso 1 1 calc R
C33 C 1.1463(7) 0.6604(5) 0.8686(4) 0.046(3) Uani 1 1 d .
H33A H 1.2056 0.6757 0.8744 0.069 Uiso 1 1 calc R
H33B H 1.1114 0.6751 0.8964 0.069 Uiso 1 1 calc R
H33C H 1.1247 0.6861 0.8394 0.069 Uiso 1 1 calc R
C27 C 0.8790(7) 0.1976(6) 0.7244(4) 0.042(2) Uani 1 1 d .
H27A H 0.8892 0.2405 0.7466 0.063 Uiso 1 1 calc R
H27B H 0.8253 0.2059 0.7069 0.063 Uiso 1 1 calc R
H27C H 0.9260 0.1943 0.7012 0.063 Uiso 1 1 calc R
C10 C 0.8005(6) 0.1898(5) 0.9664(3) 0.034(2) Uani 1 1 d .
C49 C 1.2899(7) 0.0389(7) 0.7752(4) 0.053(3) Uani 1 1 d .
H49A H 1.3048 0.0433 0.7409 0.079 Uiso 1 1 calc R
H49B H 1.2321 0.0587 0.7803 0.079 Uiso 1 1 calc R
H49C H 1.2923 -0.0151 0.7850 0.079 Uiso 1 1 calc R
C54 C 1.2503(6) 0.2054(6) 1.0022(4) 0.042(2) Uani 1 1 d .
H54A H 1.2931 0.1728 1.0181 0.063 Uiso 1 1 calc R
H54B H 1.2160 0.2314 1.0269 0.063 Uiso 1 1 calc R
H54C H 1.2789 0.2437 0.9820 0.063 Uiso 1 1 calc R
C34 C 0.9679(6) 0.4301(5) 0.8388(4) 0.034(2) Uani 1 1 d .
C21 C 0.6886(6) -0.0093(6) 0.8056(3) 0.039(2) Uani 1 1 d .
H21A H 0.6938 -0.0455 0.7786 0.058 Uiso 1 1 calc R
H21B H 0.7332 0.0299 0.8031 0.058 Uiso 1 1 calc R
H21C H 0.6325 0.0154 0.8043 0.058 Uiso 1 1 calc R
C46 C 1.4157(7) -0.0404(7) 0.9602(5) 0.059(3) Uani 1 1 d .
H46A H 1.4553 -0.0640 0.9372 0.089 Uiso 1 1 calc R
H46B H 1.3789 -0.0800 0.9741 0.089 Uiso 1 1 calc R
H46C H 1.4482 -0.0153 0.9862 0.089 Uiso 1 1 calc R
C50 C 1.3556(6) 0.1716(6) 0.7895(4) 0.042(2) Uani 1 1 d .
H50A H 1.3720 0.1743 0.7554 0.063 Uiso 1 1 calc R
H50B H 1.3970 0.2001 0.8092 0.063 Uiso 1 1 calc R
H50C H 1.2988 0.1940 0.7936 0.063 Uiso 1 1 calc R
C28 C 0.8570(8) 0.0579(6) 0.7197(4) 0.051(3) Uani 1 1 d .
H28A H 0.8534 0.0109 0.7391 0.077 Uiso 1 1 calc R
H28B H 0.9036 0.0532 0.6964 0.077 Uiso 1 1 calc R
H28C H 0.8031 0.0659 0.7024 0.077 Uiso 1 1 calc R
C37 C 0.9448(6) 0.3751(6) 0.8812(4) 0.040(2) Uani 1 1 d .
H37A H 0.8877 0.3539 0.8758 0.060 Uiso 1 1 calc R
H37B H 0.9458 0.4036 0.9118 0.060 Uiso 1 1 calc R
H37C H 0.9864 0.3332 0.8827 0.060 Uiso 1 1 calc R
C8 C 0.7194(6) 0.3287(6) 0.7945(4) 0.044(2) Uani 1 1 d .
H8A H 0.7161 0.3473 0.7610 0.066 Uiso 1 1 calc R
H8B H 0.7748 0.3040 0.7999 0.066 Uiso 1 1 calc R
H8C H 0.7131 0.3720 0.8168 0.066 Uiso 1 1 calc R
C3 C 0.5732(6) 0.2136(6) 0.9277(4) 0.039(2) Uani 1 1 d .
C55 C 1.1158(7) 0.1593(6) 0.7232(4) 0.047(3) Uani 1 1 d .
H55A H 1.1009 0.1168 0.7447 0.070 Uiso 1 1 calc R
H55B H 1.1684 0.1469 0.7058 0.070 Uiso 1 1 calc R
H55C H 1.0695 0.1677 0.6998 0.070 Uiso 1 1 calc R
C48 C 1.4470(7) 0.0540(7) 0.7981(4) 0.055(3) Uani 1 1 d .
H48A H 1.4626 0.0596 0.7639 0.082 Uiso 1 1 calc R
H48B H 1.4489 -0.0003 0.8071 0.082 Uiso 1 1 calc R
H48C H 1.4874 0.0829 0.8182 0.082 Uiso 1 1 calc R
C9 C 0.6521(7) 0.2016(6) 0.7672(4) 0.047(3) Uani 1 1 d .
H9A H 0.6501 0.2215 0.7341 0.070 Uiso 1 1 calc R
H9B H 0.6040 0.1666 0.7724 0.070 Uiso 1 1 calc R
H9C H 0.7058 0.1739 0.7723 0.070 Uiso 1 1 calc R
C24 C 1.1036(7) -0.1344(6) 0.8493(5) 0.052(3) Uani 1 1 d .
H24A H 1.1000 -0.1639 0.8794 0.077 Uiso 1 1 calc R
H24B H 1.1603 -0.1113 0.8467 0.077 Uiso 1 1 calc R
H24C H 1.0937 -0.1686 0.8216 0.077 Uiso 1 1 calc R
C26 C 1.0530(7) -0.0156(6) 0.8934(4) 0.046(3) Uani 1 1 d .
H26A H 1.0460 -0.0441 0.9237 0.069 Uiso 1 1 calc R
H26B H 1.0129 0.0275 0.8926 0.069 Uiso 1 1 calc R
H26C H 1.1115 0.0039 0.8913 0.069 Uiso 1 1 calc R
C5 C 0.4887(7) 0.2033(8) 0.9527(4) 0.058(3) Uani 1 1 d .
H5A H 0.4423 0.2147 0.9299 0.087 Uiso 1 1 calc R
H5B H 0.4853 0.2383 0.9804 0.087 Uiso 1 1 calc R
H5C H 0.4834 0.1502 0.9640 0.087 Uiso 1 1 calc R
C7 C 0.5596(6) 0.3118(7) 0.7937(4) 0.052(3) Uani 1 1 d .
H7A H 0.5585 0.3309 0.7603 0.078 Uiso 1 1 calc R
H7B H 0.5539 0.3550 0.8162 0.078 Uiso 1 1 calc R
H7C H 0.5121 0.2760 0.7985 0.078 Uiso 1 1 calc R
C12 C 0.7758(7) 0.1392(7) 1.0102(4) 0.054(3) Uani 1 1 d .
H12A H 0.8252 0.1335 1.0318 0.081 Uiso 1 1 calc R
H12B H 0.7577 0.0886 0.9987 0.081 Uiso 1 1 calc R
H12C H 0.7289 0.1635 1.0279 0.081 Uiso 1 1 calc R
C56 C 1.1511(8) 0.2964(7) 0.7203(4) 0.060(3) Uani 1 1 d .
H56A H 1.1598 0.3427 0.7399 0.090 Uiso 1 1 calc R
H56B H 1.1044 0.3051 0.6973 0.090 Uiso 1 1 calc R
H56C H 1.2035 0.2846 0.7026 0.090 Uiso 1 1 calc R
C41 C 1.3075(8) 0.3506(7) 0.8960(5) 0.065(3) Uani 1 1 d .
H41A H 1.3639 0.3265 0.8954 0.097 Uiso 1 1 calc R
H41B H 1.2637 0.3120 0.8889 0.097 Uiso 1 1 calc R
H41C H 1.2973 0.3724 0.9282 0.097 Uiso 1 1 calc R
C11 C 0.8833(7) 0.1541(8) 0.9437(4) 0.054(3) Uani 1 1 d .
H11A H 0.9279 0.1505 0.9686 0.082 Uiso 1 1 calc R
H11B H 0.9032 0.1867 0.9172 0.082 Uiso 1 1 calc R
H11C H 0.8705 0.1027 0.9313 0.082 Uiso 1 1 calc R
C13 C 0.8220(9) 0.2705(7) 0.9858(5) 0.063(3) Uani 1 1 d .
H13A H 0.8708 0.2672 1.0080 0.095 Uiso 1 1 calc R
H13B H 0.7726 0.2912 1.0031 0.095 Uiso 1 1 calc R
H13C H 0.8362 0.3044 0.9587 0.095 Uiso 1 1 calc R
C39 C 1.3761(8) 0.4749(7) 0.8667(7) 0.083(5) Uani 1 1 d .
H39A H 1.3729 0.5157 0.8423 0.125 Uiso 1 1 calc R
H39B H 1.4315 0.4491 0.8645 0.125 Uiso 1 1 calc R
H39C H 1.3696 0.4971 0.8990 0.125 Uiso 1 1 calc R
C40 C 1.3189(7) 0.3814(7) 0.8051(5) 0.060(3) Uani 1 1 d .
H40A H 1.3162 0.4229 0.7812 0.089 Uiso 1 1 calc R
H40B H 1.2749 0.3431 0.7978 0.089 Uiso 1 1 calc R
H40C H 1.3753 0.3572 0.8040 0.089 Uiso 1 1 calc R

loop_
_atom_site_aniso_label
_atom_site_aniso_U_11
_atom_site_aniso_U_22
_atom_site_aniso_U_33
_atom_site_aniso_U_23
_atom_site_aniso_U_13
_atom_site_aniso_U_12
Zr1 0.0227(5) 0.0194(5) 0.0273(5) 0.0010(3) 0.0000(3) 0.0001(3)
Zr2 0.0225(5) 0.0190(5) 0.0283(5) 0.0005(3) 0.0005(3) 0.0002(3)
O3 0.029(3) 0.018(3) 0.041(3) 0.000(3) -0.004(3) -0.001(2)
O2 0.029(3) 0.019(3) 0.037(3) 0.000(2) -0.002(3) -0.001(2)
O5 0.026(3) 0.023(3) 0.036(3) -0.003(2) -0.003(2) 0.002(2)
O1 0.028(3) 0.031(3) 0.034(3) 0.003(3) 0.003(3) 0.005(3)
O4 0.026(3) 0.028(3) 0.030(3) 0.001(2) -0.002(2) 0.003(3)
N9 0.032(4) 0.028(4) 0.038(4) -0.001(3) 0.002(3) 0.003(3)
N5 0.026(4) 0.029(4) 0.032(4) -0.002(3) 0.000(3) 0.000(3)
N4 0.041(5) 0.025(4) 0.036(4) -0.001(3) -0.004(3) 0.002(3)
N8 0.039(5) 0.022(4) 0.038(4) 0.000(3) -0.002(3) -0.002(3)
N2 0.034(5) 0.040(5) 0.036(4) -0.001(3) 0.003(4) 0.001(4)
N7 0.034(4) 0.035(4) 0.039(5) 0.005(3) 0.004(3) 0.007(4)
N10 0.036(4) 0.028(4) 0.030(4) 0.002(3) 0.000(3) 0.004(3)
N6 0.034(4) 0.036(4) 0.039(4) 0.006(4) -0.002(4) 0.004(4)
N3 0.042(5) 0.026(4) 0.031(4) 0.002(3) 0.000(3) -0.001(4)
C15 0.032(5) 0.027(5) 0.020(4) 0.002(3) -0.003(3) -0.003(4)
N1 0.032(4) 0.038(5) 0.044(5) 0.006(4) 0.004(4) 0.003(3)
C30 0.037(5) 0.026(5) 0.024(4) 0.002(4) 0.001(4) -0.003(4)
C2 0.023(5) 0.030(5) 0.040(5) 0.005(4) 0.003(4) 0.000(4)
C43 0.020(4) 0.024(5) 0.044(5) -0.001(4) -0.001(4) 0.002(4)
C19 0.026(5) 0.027(5) 0.042(5) -0.004(4) 0.002(4) -0.004(4)
C45 0.029(5) 0.028(5) 0.026(5) 0.004(4) -0.001(4) -0.004(4)
C14 0.032(5) 0.022(5) 0.022(4) -0.002(3) 0.002(3) 0.003(4)
C36 0.034(5) 0.033(5) 0.040(5) -0.001(4) -0.007(4) -0.006(4)
C20 0.038(6) 0.039(6) 0.046(6) -0.003(4) 0.000(4) 0.003(4)
C22 0.031(5) 0.039(6) 0.068(7) -0.001(5) 0.003(5) -0.001(4)
C6 0.025(5) 0.037(6) 0.042(5) 0.012(4) -0.001(4) 0.002(4)
C1 0.027(5) 0.019(4) 0.039(5) -0.001(4) 0.006(4) 0.002(4)
C53 0.036(5) 0.036(5) 0.032(5) -0.007(4) 0.005(4) 0.010(4)
C51 0.036(5) 0.032(5) 0.027(5) -0.004(4) -0.002(4) 0.001(4)
C47 0.029(5) 0.033(5) 0.040(5) -0.006(4) 0.010(4) 0.005(4)
C44 0.035(5) 0.036(6) 0.042(6) 0.011(4) -0.001(4) 0.000(4)
C31 0.041(6) 0.026(5) 0.032(5) -0.005(4) 0.005(4) -0.004(4)
C17 0.037(5) 0.024(5) 0.030(5) -0.003(4) -0.004(4) -0.001(4)
C4 0.035(5) 0.028(5) 0.035(5) 0.001(4) 0.000(4) -0.002(4)
C35 0.026(5) 0.032(6) 0.085(8) -0.001(5) 0.001(5) 0.007(4)
C29 0.032(5) 0.026(5) 0.023(4) 0.004(3) -0.001(4) 0.001(4)
C25 0.040(6) 0.032(6) 0.067(7) -0.006(5) 0.013(5) -0.004(4)
C42 0.025(5) 0.027(5) 0.032(5) -0.003(4) 0.000(4) -0.005(4)
C18 0.051(6) 0.028(5) 0.054(6) 0.002(4) 0.001(5) -0.003(5)
C32 0.040(5) 0.030(5) 0.023(5) 0.002(4) -0.001(4) -0.002(4)
C16 0.045(6) 0.023(5) 0.031(5) 0.003(4) -0.001(4) -0.003(4)
C38 0.028(5) 0.034(5) 0.059(6) 0.007(5) -0.001(4) -0.010(4)
C23 0.032(5) 0.022(5) 0.054(6) -0.003(4) -0.001(4) -0.001(4)
C52 0.046(6) 0.047(6) 0.033(5) 0.001(4) 0.006(4) -0.007(5)
C33 0.056(7) 0.023(5) 0.059(7) -0.006(5) 0.006(5) -0.007(5)
C27 0.046(6) 0.042(6) 0.038(5) 0.007(4) -0.003(4) 0.001(5)
C10 0.034(5) 0.036(5) 0.033(5) 0.004(4) 0.001(4) -0.004(4)
C49 0.059(7) 0.056(7) 0.043(6) -0.009(5) 0.003(5) -0.012(6)
C54 0.046(6) 0.039(6) 0.041(6) -0.006(4) -0.004(5) -0.003(5)
C34 0.025(5) 0.025(5) 0.052(6) -0.002(4) 0.002(4) 0.001(4)
C21 0.032(5) 0.043(6) 0.042(6) 0.001(4) -0.003(4) 0.004(4)
C46 0.050(7) 0.057(7) 0.071(8) 0.025(6) 0.007(6) 0.020(6)
C50 0.042(6) 0.043(6) 0.040(6) 0.012(4) 0.011(4) 0.002(5)
C28 0.069(8) 0.038(6) 0.047(6) -0.010(5) 0.004(5) -0.004(5)
C37 0.040(6) 0.041(6) 0.040(6) -0.005(4) 0.009(4) 0.000(4)
C8 0.038(6) 0.036(6) 0.058(7) 0.018(5) 0.002(5) 0.003(4)
C3 0.035(6) 0.040(6) 0.041(6) 0.003(4) 0.007(4) 0.005(4)
C55 0.049(6) 0.047(6) 0.045(6) -0.004(5) 0.001(5) -0.001(5)
C48 0.041(6) 0.073(8) 0.051(7) 0.010(6) 0.017(5) 0.026(6)
C9 0.038(6) 0.051(7) 0.052(6) 0.008(5) -0.008(5) 0.001(5)
C24 0.038(6) 0.042(6) 0.075(8) -0.002(5) -0.008(5) 0.004(5)
C26 0.040(6) 0.032(5) 0.066(7) -0.003(5) -0.016(5) 0.004(4)
C5 0.037(6) 0.080(9) 0.057(7) 0.014(6) 0.011(5) 0.001(6)
C7 0.035(6) 0.058(7) 0.063(7) 0.024(6) -0.001(5) 0.008(5)
C12 0.049(7) 0.065(8) 0.049(7) 0.019(5) 0.002(5) 0.008(6)
C56 0.081(9) 0.053(7) 0.045(6) 0.013(5) 0.010(6) -0.001(6)
C41 0.052(7) 0.053(7) 0.089(9) 0.027(6) -0.021(6) 0.004(6)
C11 0.037(6) 0.093(9) 0.033(6) 0.000(5) -0.008(4) 0.012(6)
C13 0.077(9) 0.053(7) 0.059(7) -0.005(6) -0.015(6) -0.015(6)
C39 0.038(7) 0.045(7) 0.167(15) 0.009(8) -0.004(8) -0.012(6)
C40 0.045(7) 0.057(7) 0.077(8) 0.005(6) 0.008(6) 0.007(6)

loop_
_atom_type_symbol
_atom_type_description
_atom_type_scat_dispersion_real
_atom_type_scat_dispersion_imag
_atom_type_scat_source
C C 0.0033 0.0016 'International Tables Vol C Tables 4.2.6.8 and 6.1.1.4'
H H 0.0000 0.0000 'International Tables Vol C Tables 4.2.6.8 and 6.1.1.4'
N N 0.0061 0.0033 'International Tables Vol C Tables 4.2.6.8 and 6.1.1.4'
O O 0.0106 0.0060 'International Tables Vol C Tables 4.2.6.8 and 6.1.1.4'
Zr Zr -2.9673 0.5597 'International Tables Vol C Tables 4.2.6.8 and 6.1.1.4'

loop_
_geom_angle_atom_site_label_1
_geom_angle_atom_site_label_2
_geom_angle_atom_site_label_3
_geom_angle
O2 Zr1 O5 119.6(2)
O2 Zr1 O1 113.3(2)
O5 Zr1 O1 107.8(2)
O2 Zr1 N5 101.9(3)
O5 Zr1 N5 104.5(3)
O1 Zr1 N5 108.8(3)
O3 Zr2 O5 119.1(2)
O3 Zr2 O4 113.5(2)
O5 Zr2 O4 107.9(2)
O3 Zr2 N10 101.7(3)
O5 Zr2 N10 104.0(3)
O4 Zr2 N10 109.8(3)
C29 O3 Zr2 172.5(5)
C14 O2 Zr1 172.0(5)
Zr1 O5 Zr2 164.1(3)
C1 O1 Zr1 151.9(5)
C42 O4 Zr2 170.3(5)
C31 N9 C30 118.0(8)
C27 N5 C28 111.1(8)
C27 N5 Zr1 118.5(6)
C28 N5 Zr1 130.4(6)
C16 N4 C17 117.7(8)
C31 N8 C32 118.4(8)
C3 N2 C4 118.3(8)
C44 N7 C43 118.1(8)
C56 N10 C55 110.1(8)
C56 N10 Zr2 129.3(7)
C55 N10 Zr2 120.6(6)
C44 N6 C45 118.2(8)
C15 N3 C16 118.1(8)
N3 C15 C14 120.6(8)
N3 C15 C19 116.3(7)
C14 C15 C19 123.1(7)
C2 N1 C3 118.3(8)
N9 C30 C29 120.0(8)
N9 C30 C34 116.4(8)
C29 C30 C34 123.6(8)
N1 C2 C1 119.9(8)
N1 C2 C6 116.1(7)
C1 C2 C6 124.0(8)
N7 C43 C42 120.1(8)
N7 C43 C47 114.6(7)
C42 C43 C47 125.3(8)
C20 C19 C21 110.4(8)
C20 C19 C22 108.1(8)
C21 C19 C22 107.7(8)
C20 C19 C15 110.8(7)
C21 C19 C15 110.3(7)
C22 C19 C15 109.5(7)
N6 C45 C42 121.2(8)
N6 C45 C51 112.3(7)
C42 C45 C51 126.4(8)
O2 C14 C17 120.0(7)
O2 C14 C15 121.9(7)
C17 C14 C15 118.1(8)
C9 C6 C2 110.0(8)
C9 C6 C8 110.8(8)
C2 C6 C8 111.1(8)
C9 C6 C7 107.4(8)
C2 C6 C7 110.3(8)
C8 C6 C7 107.1(8)
O1 C1 C4 121.9(8)
O1 C1 C2 120.3(8)
C4 C1 C2 117.8(8)
C53 C51 C52 108.2(8)
C53 C51 C54 108.3(8)
C52 C51 C54 108.3(7)
C53 C51 C45 117.0(7)
C52 C51 C45 109.0(7)
C54 C51 C45 105.8(7)
C43 C47 C49 108.0(8)
C43 C47 C50 112.1(7)
C49 C47 C50 110.8(8)
C43 C47 C48 109.9(8)
C49 C47 C48 109.5(8)
C50 C47 C48 106.5(8)
N6 C44 N7 125.1(8)
N6 C44 C46 119.4(9)
N7 C44 C46 115.5(9)
N9 C31 N8 126.0(8)
N9 C31 C33 117.4(8)
N8 C31 C33 116.6(8)
N4 C17 C14 119.9(8)
N4 C17 C23 116.1(8)
C14 C17 C23 124.0(8)
N2 C4 C1 119.7(8)
N2 C4 C10 113.4(7)
C1 C4 C10 126.8(8)
O3 C29 C32 121.7(7)
O3 C29 C30 120.5(7)
C32 C29 C30 117.8(8)
O4 C42 C43 119.6(7)
O4 C42 C45 123.6(8)
C43 C42 C45 116.8(8)
N8 C32 C29 119.8(8)
N8 C32 C38 116.2(8)
C29 C32 C38 124.0(8)
N4 C16 N3 125.6(8)
N4 C16 C18 116.8(8)
N3 C16 C18 117.6(8)
C32 C38 C41 111.9(8)
C32 C38 C39 110.2(8)
C41 C38 C39 110.0(10)
C32 C38 C40 107.9(8)
C41 C38 C40 110.3(9)
C39 C38 C40 106.5(10)
C17 C23 C24 111.8(8)
C17 C23 C26 109.0(8)
C24 C23 C26 108.4(8)
C17 C23 C25 111.5(8)
C24 C23 C25 105.4(8)
C26 C23 C25 110.7(8)
C13 C10 C12 107.6(9)
C13 C10 C4 106.6(8)
C12 C10 C4 110.5(8)
C13 C10 C11 108.7(9)
C12 C10 C11 107.1(8)
C4 C10 C11 116.0(8)
C37 C34 C36 111.5(8)
C37 C34 C30 109.6(8)
C36 C34 C30 110.2(7)
C37 C34 C35 109.1(8)
C36 C34 C35 106.4(8)
C30 C34 C35 109.9(7)
N2 C3 N1 124.4(8)
N2 C3 C5 117.1(9)
N1 C3 C5 118.5(9)

loop_
_geom_bond_atom_site_label_1
_geom_bond_atom_site_label_2
_geom_bond_distance
Zr1 O2 1.938(5)
Zr1 O5 1.956(5)
Zr1 O1 1.961(6)
Zr1 N5 2.009(7)
Zr2 O3 1.959(5)
Zr2 O5 1.960(6)
Zr2 O4 1.965(5)
Zr2 N10 2.001(7)
O3 C29 1.350(10)
O2 C14 1.366(10)
O1 C1 1.361(10)
O4 C42 1.345(10)
N9 C31 1.321(12)
N9 C30 1.332(11)
N5 C27 1.456(12)
N5 C28 1.468(12)
N4 C16 1.322(12)
N4 C17 1.350(11)
N8 C31 1.324(12)
N8 C32 1.330(11)
N2 C3 1.335(12)
N2 C4 1.349(12)
N7 C44 1.344(12)
N7 C43 1.346(11)
N10 C56 1.459(13)
N10 C55 1.473(12)
N6 C44 1.314(12)
N6 C45 1.333(11)
N3 C15 1.321(11)
N3 C16 1.337(12)
C15 C14 1.398(12)
C15 C19 1.553(12)
N1 C2 1.338(11)
N1 C3 1.339(12)
C30 C29 1.410(12)
C30 C34 1.533(12)
C2 C1 1.404(12)
C2 C6 1.525(13)
C43 C42 1.405(12)
C43 C47 1.516(13)
C19 C20 1.515(13)
C19 C21 1.524(13)
C19 C22 1.547(13)
C45 C42 1.409(12)
C45 C51 1.557(12)
C14 C17 1.398(12)
C36 C34 1.532(13)
C6 C9 1.519(14)
C6 C8 1.533(13)
C6 C7 1.540(13)
C1 C4 1.396(12)
C53 C51 1.525(12)
C51 C52 1.538(13)
C51 C54 1.551(12)
C47 C49 1.521(14)
C47 C50 1.526(13)
C47 C48 1.543(13)
C44 C46 1.475(13)
C31 C33 1.518(12)
C17 C23 1.519(13)
C4 C10 1.541(13)
C35 C34 1.532(12)
C29 C32 1.406(12)
C25 C23 1.534(14)
C18 C16 1.494(13)
C32 C38 1.524(13)
C38 C41 1.525(14)
C38 C39 1.528(14)
C38 C40 1.549(16)
C23 C24 1.523(13)
C23 C26 1.534(13)
C10 C13 1.510(14)
C10 C12 1.517(13)
C10 C11 1.540(14)
C34 C37 1.526(13)
C3 C5 1.476(14)

loop_
_geom_torsion_atom_site_label_1
_geom_torsion_atom_site_label_2
_geom_torsion_atom_site_label_3
_geom_torsion_atom_site_label_4
_geom_torsion
O5 Zr2 O3 C29 -73(4)
O4 Zr2 O3 C29 159(4)
N10 Zr2 O3 C29 41(4)
O5 Zr1 O2 C14 -80(4)
O1 Zr1 O2 C14 151(4)
N5 Zr1 O2 C14 34(4)
O2 Zr1 O5 Zr2 109.7(11)
O1 Zr1 O5 Zr2 -119.0(11)
N5 Zr1 O5 Zr2 -3.4(12)
O3 Zr2 O5 Zr1 113.1(11)
O4 Zr2 O5 Zr1 -115.7(11)
N10 Zr2 O5 Zr1 0.9(12)
O2 Zr1 O1 C1 -2.2(12)
O5 Zr1 O1 C1 -136.8(11)
N5 Zr1 O1 C1 110.4(12)
O3 Zr2 O4 C42 61(3)
O5 Zr2 O4 C42 -74(3)
N10 Zr2 O4 C42 174(3)
O2 Zr1 N5 C27 178.5(6)
O5 Zr1 N5 C27 -56.4(7)
O1 Zr1 N5 C27 58.6(7)
O2 Zr1 N5 C28 -0.8(9)
O5 Zr1 N5 C28 124.4(8)
O1 Zr1 N5 C28 -120.7(8)
O3 Zr2 N10 C56 4.0(9)
O5 Zr2 N10 C56 128.3(9)
O4 Zr2 N10 C56 -116.5(9)
O3 Zr2 N10 C55 -175.5(7)
O5 Zr2 N10 C55 -51.2(7)
O4 Zr2 N10 C55 64.0(7)
C16 N3 C15 C14 -0.2(12)
C16 N3 C15 C19 -178.6(7)
C31 N9 C30 C29 -0.7(12)
C31 N9 C30 C34 178.6(8)
C3 N1 C2 C1 3.5(13)
C3 N1 C2 C6 -177.0(8)
C44 N7 C43 C42 -0.5(13)
C44 N7 C43 C47 179.0(8)
N3 C15 C19 C20 114.9(8)
C14 C15 C19 C20 -63.5(10)
N3 C15 C19 C21 -122.5(8)
C14 C15 C19 C21 59.1(10)
N3 C15 C19 C22 -4.2(10)
C14 C15 C19 C22 177.4(8)
C44 N6 C45 C42 0.8(13)
C44 N6 C45 C51 -175.9(8)
Zr1 O2 C14 C17 61(4)
Zr1 O2 C14 C15 -118(4)
N3 C15 C14 O2 -179.8(7)
C19 C15 C14 O2 -1.5(12)
N3 C15 C14 C17 1.3(12)
C19 C15 C14 C17 179.6(7)
N1 C2 C6 C9 -103.7(9)
C1 C2 C6 C9 75.8(11)
N1 C2 C6 C8 133.2(9)
C1 C2 C6 C8 -47.3(12)
N1 C2 C6 C7 14.6(12)
C1 C2 C6 C7 -165.9(9)
Zr1 O1 C1 C4 66.7(15)
Zr1 O1 C1 C2 -113.2(11)
N1 C2 C1 O1 167.3(8)
C6 C2 C1 O1 -12.2(13)
N1 C2 C1 C4 -12.6(13)
C6 C2 C1 C4 167.9(8)
N6 C45 C51 C53 -174.2(8)
C42 C45 C51 C53 9.3(13)
N6 C45 C51 C52 -51.1(10)
C42 C45 C51 C52 132.3(9)
N6 C45 C51 C54 65.1(9)
C42 C45 C51 C54 -111.4(9)
N7 C43 C47 C49 103.0(9)
C42 C43 C47 C49 -77.5(11)
N7 C43 C47 C50 -134.6(8)
C42 C43 C47 C50 44.9(12)
N7 C43 C47 C48 -16.4(11)
C42 C43 C47 C48 163.1(9)
C45 N6 C44 N7 4.7(14)
C45 N6 C44 C46 -176.8(9)
C43 N7 C44 N6 -4.9(14)
C43 N7 C44 C46 176.6(9)
C30 N9 C31 N8 2.1(13)
C30 N9 C31 C33 -179.5(8)
C32 N8 C31 N9 -1.4(13)
C32 N8 C31 C33 -179.8(8)
C16 N4 C17 C14 -0.4(12)
C16 N4 C17 C23 179.7(8)
O2 C14 C17 N4 -179.9(7)
C15 C14 C17 N4 -1.0(12)
O2 C14 C17 C23 0.0(12)
C15 C14 C17 C23 178.9(8)
C3 N2 C4 C1 -2.3(13)
C3 N2 C4 C10 174.7(8)
O1 C1 C4 N2 -167.9(8)
C2 C1 C4 N2 11.9(12)
O1 C1 C4 C10 15.5(13)
C2 C1 C4 C10 -164.6(8)
Zr2 O3 C29 C32 -129(4)
Zr2 O3 C29 C30 49(5)
N9 C30 C29 O3 -179.4(7)
C34 C30 C29 O3 1.4(12)
N9 C30 C29 C32 -1.2(12)
C34 C30 C29 C32 179.6(8)
Zr2 O4 C42 C43 -170(3)
Zr2 O4 C42 C45 12(4)
N7 C43 C42 O4 -172.6(8)
C47 C43 C42 O4 7.9(13)
N7 C43 C42 C45 5.4(12)
C47 C43 C42 C45 -174.1(8)
N6 C45 C42 O4 172.3(8)
C51 C45 C42 O4 -11.4(13)
N6 C45 C42 C43 -5.6(12)
C51 C45 C42 C43 170.6(8)
C31 N8 C32 C29 -0.7(12)
C31 N8 C32 C38 177.7(8)
O3 C29 C32 N8 -179.9(7)
C30 C29 C32 N8 2.0(12)
O3 C29 C32 C38 1.8(13)
C30 C29 C32 C38 -176.4(8)
C17 N4 C16 N3 1.7(13)
C17 N4 C16 C18 -178.7(8)
C15 N3 C16 N4 -1.4(13)
C15 N3 C16 C18 179.0(8)
N8 C32 C38 C41 124.3(9)
C29 C32 C38 C41 -57.3(12)
N8 C32 C38 C39 1.7(13)
C29 C32 C38 C39 -179.9(10)
N8 C32 C38 C40 -114.2(9)
C29 C32 C38 C40 64.2(11)
N4 C17 C23 C24 4.6(12)
C14 C17 C23 C24 -175.2(9)
N4 C17 C23 C26 -115.1(8)
C14 C17 C23 C26 65.0(11)
N4 C17 C23 C25 122.3(8)
C14 C17 C23 C25 -57.5(11)
N2 C4 C10 C13 -84.8(10)
C1 C4 C10 C13 91.9(11)
N2 C4 C10 C12 31.8(11)
C1 C4 C10 C12 -151.4(9)
N2 C4 C10 C11 154.0(9)
C1 C4 C10 C11 -29.2(13)
N9 C30 C34 C37 -117.1(8)
C29 C30 C34 C37 62.2(11)
N9 C30 C34 C36 119.8(8)
C29 C30 C34 C36 -61.0(11)
N9 C30 C34 C35 2.9(11)
C29 C30 C34 C35 -177.9(8)
C4 N2 C3 N1 -7.6(14)
C4 N2 C3 C5 172.7(9)
C2 N1 C3 N2 7.0(14)
C2 N1 C3 C5 -173.4(9)

loop_
_platon_squeeze_void_nr
_platon_squeeze_void_average_x
_platon_squeeze_void_average_y
_platon_squeeze_void_average_z
_platon_squeeze_void_volume
_platon_squeeze_void_count_electrons
1 0.000 0.500 0.000 177.3 48.0
2 0.181 0.356 0.617 11.5 -0.2
3 0.500 1.000 0.500 177.3 43.9
4 0.318 0.856 0.883 11.5 0.0
5 0.681 0.144 0.117 11.5 0.0
6 0.818 0.644 0.383 11.5 -0.2
